data_4109190
loop_
_publ_author_name
'Fan Zhang'
'Peter B\"auerle'

_publ_section_title
;
 A Controlled Approach to Well-Defined Oligothiophenes via Oxidatively
 Induced Reductive Elimination of Stable Pt(II) Oligothienyl Complexes
;
_journal_name_full 'Journal of the American Chemical Society'
_journal_page_first 3090
_journal_page_last 3091
_journal_paper_doi 10.1021/ja070083k
_journal_volume 129
_journal_year 2007
_chemical_formula_moiety 'C74 H74 Fe P2 Pt S6'
_chemical_formula_sum 'C74 H74 Fe P2 Pt S6'
_chemical_formula_weight 1468.57
_chemical_name_systematic
;
?
;
_space_group_IT_number 2
_symmetry_cell_setting triclinic
_symmetry_space_group_name_Hall '-P 1'
_symmetry_space_group_name_H-M 'P -1'
_atom_sites_solution_hydrogens geom
_atom_sites_solution_primary direct
_atom_sites_solution_secondary difmap
_audit_creation_method SHELXL-97
_cell_angle_alpha 108.040(16)
_cell_angle_beta 101.599(16)
_cell_angle_gamma 108.211(15)
_cell_formula_units_Z 2
_cell_length_a 13.8340(17)
_cell_length_b 15.171(2)
_cell_length_c 18.296(3)
_cell_measurement_temperature 190(2)
_cell_volume 3274.2(11)
_computing_publication_material 'SHELXL-97 (Sheldrick, 1997)'
_computing_structure_refinement 'SHELXL-97 (Sheldrick, 1997)'
_computing_structure_solution 'SHELXS-97 (Sheldrick, 1990)'
_diffrn_ambient_temperature 190(2)
_diffrn_measured_fraction_theta_full 0.931
_diffrn_measured_fraction_theta_max 0.931
_diffrn_measurement_device_type STOE_IPDS
_diffrn_radiation_monochromator graphite
_diffrn_radiation_source 'fine-focus sealed tube'
_diffrn_radiation_type MoK\a
_diffrn_radiation_wavelength 0.71073
_diffrn_reflns_av_R_equivalents 0.1005
_diffrn_reflns_av_sigmaI/netI 0.1899
_diffrn_reflns_limit_h_max 16
_diffrn_reflns_limit_h_min -16
_diffrn_reflns_limit_k_max 18
_diffrn_reflns_limit_k_min -18
_diffrn_reflns_limit_l_max 22
_diffrn_reflns_limit_l_min -22
_diffrn_reflns_number 25453
_diffrn_reflns_theta_full 25.82
_diffrn_reflns_theta_max 25.82
_diffrn_reflns_theta_min 2.09
_exptl_absorpt_coefficient_mu 2.639
_exptl_crystal_colour brown
_exptl_crystal_density_diffrn 1.490
_exptl_crystal_description prism
_exptl_crystal_F_000 1496
_exptl_crystal_size_max 0.2
_exptl_crystal_size_mid 0.2
_exptl_crystal_size_min 0.2
_refine_diff_density_max 2.742
_refine_diff_density_min -2.353
_refine_diff_density_rms 0.154
_refine_ls_extinction_method none
_refine_ls_goodness_of_fit_ref 0.810
_refine_ls_hydrogen_treatment constr
_refine_ls_matrix_type full
_refine_ls_number_parameters 756
_refine_ls_number_reflns 11748
_refine_ls_number_restraints 0
_refine_ls_restrained_S_all 0.810
_refine_ls_R_factor_all 0.1073
_refine_ls_R_factor_gt 0.0536
_refine_ls_shift/su_max 0.082
_refine_ls_shift/su_mean 0.006
_refine_ls_structure_factor_coef Fsqd
_refine_ls_weighting_details 'calc w=1/[\s^2^(Fo^2^)+(0.05P)^2^] where P=(Fo^2^+2Fc^2^)/3'
_refine_ls_weighting_scheme calc
_refine_ls_wR_factor_gt 0.1077
_refine_ls_wR_factor_ref 0.1224
_reflns_number_gt 6737
_reflns_number_total 11748
_reflns_threshold_expression I>2sigma(I)
_cod_data_source_file ja070083ksi20070112_053505.cif
_cod_data_source_block bauer
_cod_original_cell_volume 3274.2(8)
_cod_database_code 4109190

loop_
_symmetry_equiv_pos_as_xyz
'x, y, z'
'-x, -y, -z'

loop_
_atom_site_label
_atom_site_type_symbol
_atom_site_fract_x
_atom_site_fract_y
_atom_site_fract_z
_atom_site_U_iso_or_equiv
_atom_site_adp_type
_atom_site_occupancy
_atom_site_symmetry_multiplicity
_atom_site_calc_flag
_atom_site_refinement_flags
Pt1 Pt 0.10575(3) -0.18541(3) 0.01982(2) 0.02115(11) Uani 1 1 d .
Fe1 Fe 0.41575(11) -0.20103(8) 0.06771(8) 0.0288(3) Uani 1 1 d .
P2 P 0.1625(2) -0.29428(15) -0.06332(13) 0.0246(6) Uani 1 1 d .
P1 P 0.27056(19) -0.05825(15) 0.10729(13) 0.0234(5) Uani 1 1 d .
S1 S -0.0107(2) -0.14964(15) 0.15495(13) 0.0292(6) Uani 1 1 d .
S4 S -0.11053(18) -0.26822(15) -0.13381(13) 0.0276(5) Uani 1 1 d .
S2 S -0.0171(2) 0.08072(16) 0.35073(14) 0.0373(6) Uani 1 1 d .
S5 S -0.4416(2) -0.49368(17) -0.23773(15) 0.0430(7) Uani 1 1 d .
S3 S -0.1212(4) 0.2167(3) 0.4887(2) 0.0584(17) Uani 0.777(10) 1 d P
S3A S -0.0507(6) 0.1073(5) 0.5624(4) 0.072(3) Uani 0.514(11) 1 d P
S6 S -0.6871(7) -0.6574(6) -0.4338(4) 0.147(5) Uani 0.639(15) 1 d P
C56 C -0.2178(7) -0.4183(6) -0.1101(5) 0.033(2) Uani 1 1 d .
H56A H -0.2719 -0.4761 -0.1140 0.040 Uiso 1 1 calc R
C20 C 0.3517(8) 0.2415(6) 0.0723(5) 0.034(2) Uani 1 1 d .
H20A H 0.3677 0.3020 0.0654 0.041 Uiso 1 1 calc R
C43 C -0.0936(8) 0.1152(7) 0.4808(5) 0.036(2) Uani 1 1 d .
C59 C -0.3367(7) -0.3805(6) -0.2990(5) 0.033(2) Uani 1 1 d .
C42 C -0.1032(7) 0.0431(6) 0.4004(5) 0.033(2) Uani 1 1 d .
C34 C -0.0127(8) -0.4500(6) -0.1958(5) 0.033(2) Uani 1 1 d .
H34A H -0.0073 -0.4027 -0.2188 0.039 Uiso 1 1 calc R
C29 C 0.0631(8) -0.4240(6) -0.1220(5) 0.033(2) Uani 1 1 d .
C40 C -0.1661(8) -0.0966(6) 0.2798(5) 0.036(2) Uani 1 1 d .
C39 C -0.0809(7) -0.0338(6) 0.2683(5) 0.027(2) Uani 1 1 d .
C36 C 0.0352(7) -0.0107(6) 0.1034(5) 0.024(2) Uani 1 1 d .
H36A H 0.0579 0.0275 0.0742 0.029 Uiso 1 1 calc R
S6A S -0.7197(5) -0.5262(4) -0.3471(4) 0.083(3) Uani 0.594(13) 1 d P
C32 C -0.1042(8) -0.6184(6) -0.2031(6) 0.043(3) Uani 1 1 d .
H32A H -0.1594 -0.6828 -0.2304 0.052 Uiso 1 1 calc R
C27 C 0.2146(8) -0.1378(7) -0.2057(6) 0.046(3) Uani 1 1 d .
H27A H 0.2105 -0.0783 -0.2070 0.055 Uiso 1 1 calc R
C1 C 0.3972(7) -0.0693(6) 0.1082(5) 0.024(2) Uani 1 1 d .
C46 C -0.2450(9) -0.1991(8) 0.2128(7) 0.053(3) Uani 1 1 d .
H46A H -0.3177 -0.2083 0.2125 0.064 Uiso 1 1 calc R
H46B H -0.2407 -0.1991 0.1605 0.064 Uiso 1 1 calc R
C54 C -0.0473(8) -0.2829(6) -0.0494(5) 0.028(2) Uani 1 1 d .
C23 C 0.1981(8) -0.2563(6) -0.1426(5) 0.029(2) Uani 1 1 d .
C9 C 0.4332(8) -0.3351(6) 0.0277(7) 0.044(3) Uani 1 1 d .
H9A H 0.4973 -0.3428 0.0278 0.053 Uiso 1 1 calc R
C62 C -0.6274(8) -0.5532(8) -0.3621(6) 0.057(4) Uani 1 1 d .
C67 C -0.5512(10) -0.2706(8) -0.4547(7) 0.062(3) Uani 1 1 d .
H67A H -0.6185 -0.3239 -0.4943 0.074 Uiso 1 1 calc R
H67B H -0.4985 -0.2602 -0.4825 0.074 Uiso 1 1 calc R
C24 C 0.2225(10) -0.3159(7) -0.2037(6) 0.051(3) Uani 1 1 d .
H24A H 0.2219 -0.3780 -0.2053 0.061 Uiso 1 1 calc R
C18 C 0.3946(8) 0.1445(6) 0.1462(5) 0.035(2) Uani 1 1 d .
H18A H 0.4406 0.1403 0.1884 0.042 Uiso 1 1 calc R
C26 C 0.2429(10) -0.1945(8) -0.2640(6) 0.058(3) Uani 1 1 d .
H26A H 0.2586 -0.1735 -0.3045 0.070 Uiso 1 1 calc R
C30 C 0.0540(8) -0.4976(6) -0.0896(5) 0.040(3) Uani 1 1 d .
H30A H 0.1042 -0.4817 -0.0403 0.048 Uiso 1 1 calc R
C37 C -0.0092(7) 0.0210(6) 0.1642(5) 0.029(2) Uani 1 1 d .
H37A H -0.0169 0.0822 0.1794 0.034 Uiso 1 1 calc R
C50 C -0.2695(9) -0.1030(8) 0.3827(6) 0.050(3) Uani 1 1 d .
H50A H -0.2403 -0.0910 0.4394 0.060 Uiso 1 1 calc R
H50B H -0.3001 -0.1756 0.3512 0.060 Uiso 1 1 calc R
C57 C -0.2266(7) -0.3761(6) -0.1651(5) 0.030(2) Uani 1 1 d .
C58 C -0.3218(8) -0.4074(6) -0.2334(5) 0.034(2) Uani 1 1 d .
C28 C 0.1919(7) -0.1667(6) -0.1442(5) 0.033(2) Uani 1 1 d .
H28A H 0.1728 -0.1271 -0.1046 0.040 Uiso 1 1 calc R
C17 C 0.3012(7) 0.0614(6) 0.0951(5) 0.025(2) Uani 1 1 d .
C61 C -0.5139(8) -0.4905(7) -0.3260(6) 0.045(3) Uani 1 1 d .
C12 C 0.2607(7) 0.0550(6) 0.2576(5) 0.034(2) Uani 1 1 d .
H12A H 0.2551 0.1020 0.2362 0.040 Uiso 1 1 calc R
C35 C 0.0423(7) -0.1020(6) 0.0904(5) 0.021(2) Uani 1 1 d .
C10 C 0.3622(8) -0.3261(6) -0.0368(6) 0.037(2) Uani 1 1 d .
H10A H 0.3718 -0.3285 -0.0861 0.044 Uiso 1 1 calc R
C60 C -0.4478(8) -0.4262(6) -0.3493(5) 0.036(2) Uani 1 1 d .
C22 C 0.2335(7) 0.0702(6) 0.0328(5) 0.026(2) Uani 1 1 d .
H22A H 0.1691 0.0154 -0.0013 0.031 Uiso 1 1 calc R
C49 C -0.3010(12) -0.3998(8) 0.0724(8) 0.090(5) Uani 1 1 d .
H49A H -0.3564 -0.4623 0.0316 0.134 Uiso 1 1 calc R
H49B H -0.2316 -0.4002 0.0729 0.134 Uiso 1 1 calc R
H49C H -0.3076 -0.3442 0.0604 0.134 Uiso 1 1 calc R
C70 C -0.1827(14) -0.3746(15) -0.3511(8) 0.094(5) Uani 1 1 d .
C41 C -0.1785(8) -0.0533(7) 0.3554(5) 0.036(2) Uani 1 1 d .
C11 C 0.2755(7) -0.0290(6) 0.2124(5) 0.028(2) Uani 1 1 d .
C68 C -0.5679(11) -0.1730(8) -0.4209(8) 0.074(4) Uani 1 1 d .
H68A H -0.5910 -0.1539 -0.4645 0.111 Uiso 1 1 calc R
H68B H -0.5014 -0.1200 -0.3817 0.111 Uiso 1 1 calc R
H68C H -0.6220 -0.1837 -0.3950 0.111 Uiso 1 1 calc R
C38 C -0.0402(7) -0.0468(6) 0.1993(5) 0.028(2) Uani 1 1 d .
C13 C 0.2543(8) 0.0690(7) 0.3348(5) 0.043(3) Uani 1 1 d .
H13A H 0.2440 0.1252 0.3646 0.051 Uiso 1 1 calc R
C55 C -0.1180(8) -0.3657(6) -0.0464(5) 0.037(2) Uani 1 1 d .
H55A H -0.1016 -0.3867 -0.0046 0.044 Uiso 1 1 calc R
C6 C 0.2759(7) -0.3131(6) -0.0117(5) 0.028(2) Uani 1 1 d .
C65 C -0.4906(8) -0.3983(6) -0.4184(5) 0.036(2) Uani 1 1 d .
H65A H -0.4384 -0.3872 -0.4465 0.043 Uiso 1 1 calc R
H65B H -0.5567 -0.4543 -0.4571 0.043 Uiso 1 1 calc R
C2 C 0.4785(7) -0.0697(6) 0.1703(5) 0.031(2) Uani 1 1 d .
H2A H 0.4771 -0.0633 0.2222 0.037 Uiso 1 1 calc R
C31 C -0.0291(8) -0.5941(6) -0.1300(6) 0.046(3) Uani 1 1 d .
H31A H -0.0338 -0.6420 -0.1076 0.056 Uiso 1 1 calc R
C48 C -0.3122(12) -0.3886(8) 0.1525(8) 0.078(4) Uani 1 1 d .
H48A H -0.3047 -0.4445 0.1647 0.094 Uiso 1 1 calc R
H48B H -0.3837 -0.3916 0.1510 0.094 Uiso 1 1 calc R
C51 C -0.3592(11) -0.0649(14) 0.3734(9) 0.105(6) Uani 1 1 d .
H51A H -0.3279 0.0075 0.4059 0.126 Uiso 1 1 calc R
H51B H -0.3858 -0.0748 0.3170 0.126 Uiso 1 1 calc R
C45 C -0.0936(10) 0.2567(9) 0.5869(7) 0.065(4) Uani 1 1 d .
H45A H -0.0992 0.3152 0.6181 0.078 Uiso 1 1 calc R
C19 C 0.4206(8) 0.2351(6) 0.1350(6) 0.038(2) Uani 1 1 d .
H19A H 0.4839 0.2908 0.1695 0.046 Uiso 1 1 calc R
C33 C -0.0968(8) -0.5456(6) -0.2361(5) 0.034(2) Uani 1 1 d .
H33A H -0.1480 -0.5610 -0.2849 0.041 Uiso 1 1 calc R
C7 C 0.2908(8) -0.3175(6) 0.0674(6) 0.035(2) Uani 1 1 d .
H7A H 0.2452 -0.3129 0.0981 0.042 Uiso 1 1 calc R
C44 C -0.0619(9) 0.1974(9) 0.6187(6) 0.058(3) Uani 1 1 d .
H44A H -0.0473 0.2116 0.6740 0.069 Uiso 1 1 calc R
C52 C -0.4546(11) -0.1130(11) 0.3972(9) 0.092(5) Uani 1 1 d .
H52A H -0.4278 -0.1123 0.4507 0.110 Uiso 1 1 calc R
H52B H -0.4959 -0.0715 0.4016 0.110 Uiso 1 1 calc R
C14 C 0.2629(8) 0.0015(7) 0.3673(6) 0.045(3) Uani 1 1 d .
H14A H 0.2595 0.0127 0.4195 0.053 Uiso 1 1 calc R
C53 C -0.5262(12) -0.2158(9) 0.3419(8) 0.090(5) Uani 1 1 d .
H53A H -0.5834 -0.2403 0.3622 0.135 Uiso 1 1 calc R
H53B H -0.4867 -0.2580 0.3376 0.135 Uiso 1 1 calc R
H53C H -0.5561 -0.2172 0.2892 0.135 Uiso 1 1 calc R
C8 C 0.3883(8) -0.3302(6) 0.0893(6) 0.039(3) Uani 1 1 d .
H8A H 0.4178 -0.3346 0.1378 0.047 Uiso 1 1 calc R
C3 C 0.5603(7) -0.0816(6) 0.1394(6) 0.037(2) Uani 1 1 d .
H3A H 0.6222 -0.0847 0.1676 0.044 Uiso 1 1 calc R
C5 C 0.4338(7) -0.0800(6) 0.0398(5) 0.027(2) Uani 1 1 d .
H5A H 0.3976 -0.0815 -0.0095 0.033 Uiso 1 1 calc R
C4 C 0.5343(8) -0.0879(6) 0.0595(6) 0.040(3) Uani 1 1 d .
H4A H 0.5755 -0.0959 0.0254 0.048 Uiso 1 1 calc R
C64 C -0.8191(17) -0.616(2) -0.389(2) 0.197(17) Uani 1 1 d .
C69 C -0.2491(9) -0.3172(8) -0.3185(6) 0.052(3) Uani 1 1 d .
H69A H -0.2021 -0.2570 -0.2699 0.062 Uiso 1 1 calc R
H69B H -0.2797 -0.2958 -0.3590 0.062 Uiso 1 1 calc R
C66 C -0.5125(8) -0.3038(7) -0.3879(6) 0.042(3) Uani 1 1 d .
H66A H -0.4469 -0.2489 -0.3473 0.051 Uiso 1 1 calc R
H66B H -0.5665 -0.3162 -0.3615 0.051 Uiso 1 1 calc R
C72 C -0.106(2) -0.4641(17) -0.4329(14) 0.180(9) Uiso 1 1 d .
C15 C 0.2764(8) -0.0822(8) 0.3250(6) 0.045(3) Uani 1 1 d .
H15A H 0.2815 -0.1281 0.3478 0.054 Uiso 1 1 calc R
C21 C 0.2605(8) 0.1586(6) 0.0210(5) 0.033(2) Uani 1 1 d .
H21A H 0.2159 0.1620 -0.0225 0.040 Uiso 1 1 calc R
C71B C -0.089(2) -0.3432(17) -0.3694(14) 0.067(9) Uiso 0.52(3) 1 d P
C16 C 0.2825(8) -0.0988(6) 0.2473(5) 0.036(2) Uani 1 1 d .
H16A H 0.2913 -0.1563 0.2180 0.043 Uiso 1 1 calc R
C47 C -0.2241(11) -0.2842(8) 0.2228(7) 0.067(4) Uani 1 1 d .
H47A H -0.2265 -0.2839 0.2755 0.080 Uiso 1 1 calc R
H47B H -0.1528 -0.2774 0.2206 0.080 Uiso 1 1 calc R
C25 C 0.2481(11) -0.2826(9) -0.2631(6) 0.066(4) Uani 1 1 d .
H25A H 0.2689 -0.3207 -0.3025 0.079 Uiso 1 1 calc R
C71A C -0.2198(17) -0.4471(14) -0.4143(13) 0.037(7) Uiso 0.48(3) 1 d P
C63 C -0.803(2) -0.6847(17) -0.4375(10) 0.173(15) Uani 1 1 d .

loop_
_atom_site_aniso_label
_atom_site_aniso_U_11
_atom_site_aniso_U_22
_atom_site_aniso_U_33
_atom_site_aniso_U_23
_atom_site_aniso_U_13
_atom_site_aniso_U_12
Pt1 0.0235(2) 0.02113(17) 0.01942(17) 0.00533(12) 0.00569(13) 0.01341(13)
Fe1 0.0270(8) 0.0255(6) 0.0398(8) 0.0144(6) 0.0104(6) 0.0169(6)
P2 0.0309(15) 0.0227(11) 0.0249(12) 0.0069(9) 0.0121(11) 0.0176(10)
P1 0.0258(14) 0.0242(11) 0.0231(12) 0.0084(9) 0.0080(10) 0.0150(10)
S1 0.0379(15) 0.0263(11) 0.0301(12) 0.0105(10) 0.0161(11) 0.0191(11)
S4 0.0285(14) 0.0244(11) 0.0262(12) 0.0082(9) 0.0040(10) 0.0110(10)
S2 0.0464(17) 0.0320(12) 0.0345(13) 0.0076(10) 0.0212(12) 0.0177(11)
S5 0.0371(16) 0.0362(13) 0.0426(15) 0.0184(11) -0.0044(12) 0.0067(12)
S3 0.076(3) 0.060(3) 0.046(2) 0.0107(18) 0.020(2) 0.047(2)
S3A 0.082(6) 0.072(5) 0.052(4) 0.016(3) 0.028(4) 0.023(4)
S6 0.120(8) 0.127(7) 0.072(5) -0.014(4) 0.036(4) -0.054(5)
C56 0.021(5) 0.030(5) 0.036(5) 0.011(4) 0.002(4) 0.001(4)
C20 0.049(7) 0.031(5) 0.039(6) 0.016(4) 0.021(5) 0.029(5)
C43 0.035(6) 0.051(6) 0.029(5) 0.012(4) 0.020(4) 0.024(5)
C59 0.026(6) 0.026(5) 0.038(5) 0.002(4) -0.001(4) 0.016(4)
C42 0.028(6) 0.032(5) 0.046(6) 0.012(4) 0.022(5) 0.017(4)
C34 0.045(7) 0.022(4) 0.030(5) 0.005(4) 0.007(5) 0.020(4)
C29 0.036(6) 0.035(5) 0.033(5) 0.011(4) 0.006(4) 0.027(4)
C40 0.035(6) 0.027(5) 0.033(5) 0.009(4) 0.005(5) 0.004(4)
C39 0.030(6) 0.027(5) 0.025(5) 0.003(4) 0.006(4) 0.020(4)
C36 0.023(5) 0.034(5) 0.020(4) 0.010(4) 0.008(4) 0.016(4)
S6A 0.039(4) 0.071(4) 0.129(6) 0.026(4) 0.027(4) 0.024(3)
C32 0.043(7) 0.023(5) 0.044(6) 0.001(4) 0.001(5) 0.009(4)
C27 0.051(7) 0.037(6) 0.050(7) 0.022(5) 0.014(6) 0.016(5)
C1 0.023(5) 0.024(4) 0.028(5) 0.011(4) 0.011(4) 0.012(4)
C46 0.054(8) 0.069(7) 0.064(7) 0.043(6) 0.038(6) 0.031(6)
C54 0.043(6) 0.026(5) 0.018(4) 0.004(4) 0.007(4) 0.022(4)
C23 0.038(6) 0.022(4) 0.029(5) 0.011(4) 0.012(4) 0.014(4)
C9 0.034(7) 0.031(5) 0.071(8) 0.022(5) 0.012(6) 0.019(5)
C62 0.029(6) 0.057(7) 0.057(7) 0.039(6) -0.021(6) -0.012(5)
C67 0.067(9) 0.054(7) 0.071(8) 0.030(6) 0.009(7) 0.035(6)
C24 0.087(10) 0.044(6) 0.043(6) 0.018(5) 0.034(6) 0.044(6)
C18 0.044(6) 0.026(5) 0.028(5) 0.005(4) 0.004(5) 0.015(4)
C26 0.082(10) 0.068(8) 0.044(7) 0.032(6) 0.034(6) 0.037(7)
C30 0.048(7) 0.030(5) 0.031(5) 0.006(4) 0.002(5) 0.015(5)
C37 0.026(6) 0.025(4) 0.033(5) 0.010(4) 0.007(4) 0.013(4)
C50 0.051(8) 0.057(6) 0.038(6) 0.021(5) 0.020(5) 0.011(6)
C57 0.028(6) 0.026(4) 0.028(5) 0.006(4) -0.001(4) 0.010(4)
C58 0.045(7) 0.024(4) 0.029(5) 0.005(4) 0.006(5) 0.020(4)
C28 0.038(6) 0.031(5) 0.027(5) 0.003(4) 0.005(4) 0.021(4)
C17 0.032(6) 0.026(4) 0.020(4) 0.006(4) 0.009(4) 0.017(4)
C61 0.037(7) 0.039(6) 0.043(6) 0.014(5) -0.010(5) 0.011(5)
C12 0.033(6) 0.038(5) 0.025(5) 0.007(4) 0.007(4) 0.016(4)
C35 0.015(5) 0.031(5) 0.017(4) 0.005(4) 0.013(4) 0.011(4)
C10 0.041(7) 0.030(5) 0.044(6) 0.013(4) 0.019(5) 0.019(5)
C60 0.035(6) 0.032(5) 0.038(5) 0.011(4) 0.003(5) 0.018(5)
C22 0.023(5) 0.028(5) 0.030(5) 0.009(4) 0.009(4) 0.017(4)
C49 0.106(13) 0.037(7) 0.084(10) 0.005(7) 0.020(9) 0.004(7)
C70 0.100(12) 0.209(17) 0.058(9) 0.076(11) 0.058(9) 0.128(12)
C41 0.048(7) 0.047(6) 0.031(5) 0.025(5) 0.024(5) 0.023(5)
C11 0.021(5) 0.028(5) 0.027(5) 0.003(4) 0.002(4) 0.011(4)
C68 0.079(10) 0.056(7) 0.114(11) 0.042(7) 0.039(8) 0.050(7)
C38 0.025(5) 0.023(4) 0.034(5) 0.006(4) 0.011(4) 0.014(4)
C13 0.044(7) 0.046(6) 0.026(5) 0.004(4) 0.013(5) 0.013(5)
C55 0.037(6) 0.031(5) 0.030(5) 0.008(4) -0.004(4) 0.011(4)
C6 0.032(6) 0.032(5) 0.036(5) 0.014(4) 0.023(4) 0.025(4)
C65 0.045(7) 0.031(5) 0.026(5) 0.008(4) 0.003(4) 0.018(4)
C2 0.037(6) 0.023(4) 0.030(5) 0.011(4) 0.004(4) 0.012(4)
C31 0.053(7) 0.028(5) 0.046(6) 0.016(5) 0.001(5) 0.009(5)
C48 0.102(12) 0.039(7) 0.088(10) 0.029(7) 0.040(9) 0.012(7)
C51 0.054(9) 0.230(19) 0.104(11) 0.112(12) 0.066(9) 0.080(11)
C45 0.073(10) 0.063(7) 0.051(7) 0.004(6) 0.025(7) 0.033(7)
C19 0.037(6) 0.021(5) 0.049(6) 0.010(4) 0.020(5) 0.003(4)
C33 0.043(6) 0.039(5) 0.017(4) 0.009(4) 0.002(4) 0.020(5)
C7 0.032(6) 0.027(5) 0.046(6) 0.013(4) 0.016(5) 0.012(4)
C44 0.050(8) 0.088(9) 0.029(6) 0.013(6) 0.027(5) 0.021(7)
C52 0.061(10) 0.103(11) 0.092(11) 0.025(9) 0.026(8) 0.023(8)
C14 0.052(7) 0.050(6) 0.028(5) 0.011(5) 0.019(5) 0.016(5)
C53 0.095(12) 0.074(9) 0.073(9) 0.020(8) 0.009(8) 0.019(8)
C8 0.034(6) 0.037(5) 0.054(6) 0.027(5) 0.006(5) 0.018(5)
C3 0.013(5) 0.041(5) 0.059(7) 0.018(5) 0.012(5) 0.016(4)
C5 0.019(5) 0.028(5) 0.045(6) 0.020(4) 0.017(4) 0.014(4)
C4 0.034(6) 0.039(5) 0.062(7) 0.023(5) 0.028(5) 0.022(5)
C64 0.054(13) 0.20(3) 0.42(5) 0.24(3) 0.05(2) 0.060(19)
C69 0.042(7) 0.064(7) 0.045(6) 0.027(5) 0.004(5) 0.015(6)
C66 0.035(6) 0.043(6) 0.045(6) 0.016(5) 0.002(5) 0.019(5)
C15 0.042(7) 0.059(7) 0.031(6) 0.023(5) 0.006(5) 0.015(5)
C21 0.034(6) 0.033(5) 0.040(5) 0.012(4) 0.013(5) 0.024(5)
C16 0.040(6) 0.031(5) 0.032(5) 0.014(4) 0.006(5) 0.012(4)
C47 0.096(11) 0.068(8) 0.048(7) 0.026(6) 0.026(7) 0.044(7)
C25 0.099(11) 0.078(8) 0.040(7) 0.021(6) 0.043(7) 0.049(8)
C63 0.13(2) 0.18(2) 0.070(11) 0.097(13) -0.066(12) -0.102(16)

loop_
_atom_type_symbol
_atom_type_description
_atom_type_scat_dispersion_real
_atom_type_scat_dispersion_imag
_atom_type_scat_source
C C 0.0033 0.0016 'International Tables Vol C Tables 4.2.6.8 and 6.1.1.4'
H H 0.0000 0.0000 'International Tables Vol C Tables 4.2.6.8 and 6.1.1.4'
P P 0.1023 0.0942 'International Tables Vol C Tables 4.2.6.8 and 6.1.1.4'
S S 0.1246 0.1234 'International Tables Vol C Tables 4.2.6.8 and 6.1.1.4'
Fe Fe 0.3463 0.8444 'International Tables Vol C Tables 4.2.6.8 and 6.1.1.4'
Pt Pt -1.7033 8.3905 'International Tables Vol C Tables 4.2.6.8 and 6.1.1.4'

loop_
_geom_angle_atom_site_label_1
_geom_angle_atom_site_label_2
_geom_angle_atom_site_label_3
_geom_angle
C54 Pt1 C35 87.3(3)
C54 Pt1 P1 171.9(2)
C35 Pt1 P1 84.8(2)
C54 Pt1 P2 87.8(2)
C35 Pt1 P2 174.3(2)
P1 Pt1 P2 100.23(8)
C6 Fe1 C5 107.1(3)
C6 Fe1 C1 110.2(3)
C5 Fe1 C1 41.4(3)
C6 Fe1 C10 40.9(4)
C5 Fe1 C10 108.8(4)
C1 Fe1 C10 138.7(3)
C6 Fe1 C4 134.1(4)
C5 Fe1 C4 41.0(3)
C1 Fe1 C4 69.3(4)
C10 Fe1 C4 108.0(4)
C6 Fe1 C9 69.5(4)
C5 Fe1 C9 139.5(4)
C1 Fe1 C9 179.2(4)
C10 Fe1 C9 41.6(4)
C4 Fe1 C9 111.5(4)
C6 Fe1 C2 142.5(4)
C5 Fe1 C2 68.5(3)
C1 Fe1 C2 41.2(3)
C10 Fe1 C2 175.8(4)
C4 Fe1 C2 67.8(4)
C9 Fe1 C2 138.6(4)
C6 Fe1 C7 41.8(3)
C5 Fe1 C7 136.8(4)
C1 Fe1 C7 111.1(4)
C10 Fe1 C7 68.9(4)
C4 Fe1 C7 175.9(4)
C9 Fe1 C7 68.2(4)
C2 Fe1 C7 115.3(4)
C6 Fe1 C3 174.1(4)
C5 Fe1 C3 68.0(4)
C1 Fe1 C3 68.5(4)
C10 Fe1 C3 136.5(4)
C4 Fe1 C3 40.0(4)
C9 Fe1 C3 111.8(4)
C2 Fe1 C3 39.8(4)
C7 Fe1 C3 144.1(4)
C6 Fe1 C8 69.1(4)
C5 Fe1 C8 176.2(4)
C1 Fe1 C8 139.7(4)
C10 Fe1 C8 68.1(4)
C4 Fe1 C8 141.6(4)
C9 Fe1 C8 39.5(4)
C2 Fe1 C8 114.7(4)
C7 Fe1 C8 40.5(4)
C3 Fe1 C8 115.8(4)
C6 P2 C23 106.4(4)
C6 P2 C29 102.0(4)
C23 P2 C29 102.0(4)
C6 P2 Pt1 115.7(3)
C23 P2 Pt1 113.2(3)
C29 P2 Pt1 115.9(3)
C1 P1 C11 103.1(4)
C1 P1 C17 98.4(4)
C11 P1 C17 105.8(4)
C1 P1 Pt1 122.8(3)
C11 P1 Pt1 110.3(3)
C17 P1 Pt1 114.6(3)
C35 S1 C38 94.2(4)
C54 S4 C57 94.7(4)
C42 S2 C39 92.1(4)
C58 S5 C61 92.5(5)
C45 S3 C43 93.8(6)
C44 S3A C43 98.6(7)
C63 S6 C62 103.3(12)
C63 S6 S6A 65.4(11)
C62 S6 S6A 38.7(5)
C57 C56 C55 113.1(8)
C21 C20 C19 119.6(8)
C42 C43 S3A 123.7(8)
C42 C43 S3 120.8(7)
S3A C43 S3 115.3(6)
C58 C59 C60 111.9(9)
C58 C59 C69 124.6(8)
C60 C59 C69 123.4(9)
C41 C42 C43 128.3(9)
C41 C42 S2 111.6(7)
C43 C42 S2 120.0(7)
C29 C34 C33 121.3(8)
C34 C29 C30 118.0(8)
C34 C29 P2 121.0(7)
C30 C29 P2 120.7(6)
C39 C40 C41 113.2(8)
C39 C40 C46 122.2(8)
C41 C40 C46 124.3(9)
C40 C39 C38 131.6(7)
C40 C39 S2 110.6(7)
C38 C39 S2 117.7(7)
C35 C36 C37 114.9(8)
C64 S6A C62 109.1(13)
C64 S6A S6 70.8(13)
C62 S6A S6 39.6(4)
C31 C32 C33 119.6(8)
C26 C27 C28 121.3(9)
C5 C1 C2 106.3(8)
C5 C1 P1 122.5(6)
C2 C1 P1 131.3(7)
C5 C1 Fe1 68.9(5)
C2 C1 Fe1 70.3(5)
P1 C1 Fe1 125.2(4)
C47 C46 C40 113.1(9)
C55 C54 S4 107.0(7)
C55 C54 Pt1 133.5(6)
S4 C54 Pt1 119.5(5)
C24 C23 C28 119.5(9)
C24 C23 P2 122.5(7)
C28 C23 P2 117.8(7)
C8 C9 C10 107.6(10)
C8 C9 Fe1 70.5(6)
C10 C9 Fe1 68.5(5)
C61 C62 S6A 128.1(10)
C61 C62 S6 129.7(11)
S6A C62 S6 101.7(7)
C66 C67 C68 111.9(10)
C23 C24 C25 119.5(9)
C17 C18 C19 120.5(8)
C27 C26 C25 119.8(10)
C31 C30 C29 121.3(9)
C38 C37 C36 113.9(8)
C41 C50 C51 113.7(9)
C56 C57 C58 126.3(8)
C56 C57 S4 108.7(6)
C58 C57 S4 124.6(7)
C59 C58 C57 131.5(9)
C59 C58 S5 110.8(7)
C57 C58 S5 117.7(7)
C27 C28 C23 119.1(9)
C18 C17 C22 118.4(8)
C18 C17 P1 120.3(6)
C22 C17 P1 121.2(6)
C60 C61 C62 130.9(9)
C60 C61 S5 110.3(7)
C62 C61 S5 118.8(8)
C13 C12 C11 120.2(9)
C36 C35 S1 108.4(6)
C36 C35 Pt1 135.2(7)
S1 C35 Pt1 116.3(4)
C6 C10 C9 108.1(9)
C6 C10 Fe1 68.8(5)
C9 C10 Fe1 69.9(5)
C61 C60 C59 114.3(8)
C61 C60 C65 122.0(9)
C59 C60 C65 123.5(9)
C21 C22 C17 120.8(8)
C71A C70 C71B 88.5(16)
C71A C70 C69 122.6(17)
C71B C70 C69 131.5(18)
C42 C41 C40 112.4(8)
C42 C41 C50 122.6(8)
C40 C41 C50 124.9(8)
C12 C11 C16 117.9(8)
C12 C11 P1 122.1(7)
C16 C11 P1 119.6(6)
C37 C38 C39 127.9(7)
C37 C38 S1 108.5(7)
C39 C38 S1 123.3(6)
C14 C13 C12 120.7(9)
C54 C55 C56 116.4(8)
C10 C6 C7 107.6(8)
C10 C6 P2 129.8(7)
C7 C6 P2 122.6(7)
C10 C6 Fe1 70.3(5)
C7 C6 Fe1 70.6(5)
P2 C6 Fe1 124.6(4)
C66 C65 C60 111.9(7)
C3 C2 C1 108.3(8)
C3 C2 Fe1 70.3(5)
C1 C2 Fe1 68.5(4)
C32 C31 C30 119.9(9)
C49 C48 C47 111.8(10)
C52 C51 C50 116.9(13)
C44 C45 S3 113.7(9)
C20 C19 C18 119.8(8)
C34 C33 C32 119.9(8)
C8 C7 C6 107.0(9)
C8 C7 Fe1 70.0(5)
C6 C7 Fe1 67.6(5)
C45 C44 S3A 118.3(9)
C53 C52 C51 115.3(14)
C13 C14 C15 121.1(9)
C9 C8 C7 109.8(9)
C9 C8 Fe1 70.0(5)
C7 C8 Fe1 69.5(5)
C2 C3 C4 109.2(8)
C2 C3 Fe1 69.9(5)
C4 C3 Fe1 69.5(5)
C4 C5 C1 108.7(8)
C4 C5 Fe1 70.6(5)
C1 C5 Fe1 69.8(5)
C3 C4 C5 107.4(9)
C3 C4 Fe1 70.5(5)
C5 C4 Fe1 68.4(5)
C63 C64 S6A 109(2)
C59 C69 C70 111.7(10)
C65 C66 C67 113.7(8)
C71B C72 C71A 61.9(14)
C14 C15 C16 119.6(9)
C20 C21 C22 120.8(8)
C70 C71B C72 96.1(17)
C15 C16 C11 120.5(9)
C46 C47 C48 110.1(10)
C26 C25 C24 120.6(10)
C70 C71A C72 103.5(17)
C64 C63 S6 114.3(18)

loop_
_geom_bond_atom_site_label_1
_geom_bond_atom_site_label_2
_geom_bond_distance
Pt1 C54 2.020(9)
Pt1 C35 2.045(8)
Pt1 P1 2.313(2)
Pt1 P2 2.322(2)
Fe1 C6 2.007(9)
Fe1 C5 2.010(8)
Fe1 C1 2.022(8)
Fe1 C10 2.027(9)
Fe1 C4 2.039(10)
Fe1 C9 2.046(9)
Fe1 C2 2.047(8)
Fe1 C7 2.047(9)
Fe1 C3 2.052(9)
Fe1 C8 2.054(9)
P2 C6 1.812(9)
P2 C23 1.819(9)
P2 C29 1.822(9)
P1 C1 1.809(9)
P1 C11 1.817(9)
P1 C17 1.826(8)
S1 C35 1.732(8)
S1 C38 1.734(8)
S4 C54 1.729(8)
S4 C57 1.729(9)
S2 C42 1.703(10)
S2 C39 1.719(8)
S5 C58 1.731(10)
S5 C61 1.744(9)
S3 C45 1.627(12)
S3 C43 1.670(10)
S3A C44 1.510(13)
S3A C43 1.549(11)
S6 C63 1.51(3)
S6 C62 1.538(12)
S6 S6A 2.361(11)
C56 C57 1.356(12)
C56 C55 1.410(11)
C20 C21 1.362(12)
C20 C19 1.386(12)
C43 C42 1.488(12)
C59 C58 1.382(12)
C59 C60 1.435(12)
C59 C69 1.475(14)
C42 C41 1.363(12)
C34 C29 1.386(11)
C34 C33 1.392(12)
C29 C30 1.401(12)
C40 C39 1.363(13)
C40 C41 1.407(13)
C40 C46 1.527(13)
C39 C38 1.467(12)
C36 C35 1.369(11)
C36 C37 1.404(12)
S6A C64 1.45(3)
S6A C62 1.507(14)
C32 C31 1.379(12)
C32 C33 1.402(12)
C27 C26 1.357(14)
C27 C28 1.384(13)
C1 C5 1.424(12)
C1 C2 1.432(11)
C46 C47 1.464(14)
C54 C55 1.354(12)
C23 C24 1.377(13)
C23 C28 1.397(11)
C9 C8 1.385(14)
C9 C10 1.447(13)
C62 C61 1.438(13)
C67 C66 1.524(13)
C67 C68 1.529(14)
C24 C25 1.395(14)
C18 C17 1.378(11)
C18 C19 1.397(11)
C26 C25 1.365(15)
C30 C31 1.396(12)
C37 C38 1.377(12)
C50 C41 1.516(13)
C50 C51 1.525(17)
C57 C58 1.449(12)
C17 C22 1.392(11)
C61 C60 1.352(14)
C12 C13 1.386(12)
C12 C11 1.388(11)
C10 C6 1.408(13)
C60 C65 1.520(12)
C22 C21 1.372(11)
C49 C48 1.467(17)
C70 C71A 1.20(2)
C70 C71B 1.38(3)
C70 C69 1.535(16)
C11 C16 1.414(12)
C13 C14 1.357(13)
C6 C7 1.447(12)
C65 C66 1.518(12)
C2 C3 1.397(13)
C48 C47 1.596(15)
C51 C52 1.514(17)
C45 C44 1.345(16)
C7 C8 1.418(13)
C52 C53 1.446(15)
C14 C15 1.358(13)
C3 C4 1.400(13)
C5 C4 1.417(12)
C64 C63 1.26(4)
C72 C71B 1.75(3)
C72 C71A 1.76(3)
C15 C16 1.389(13)
